data_2106154
loop_
_publ_author_name
'Khan, Y.'

_publ_section_title
;
 The crystal structure of R5 Co19
;
_journal_name_full 'Acta Crystallographica B (24,1968-38,1982)'
_journal_page_first 1533
_journal_page_last 1537
_journal_volume 30
_journal_year 1974
_chemical_formula_sum 'Ce5 Co19'
_space_group_IT_number 166
_symmetry_space_group_name_Hall '-R 3 2"'
_symmetry_space_group_name_H-M 'R -3 m :H'
_cell_angle_alpha 90
_cell_angle_beta 90
_cell_angle_gamma 120
_cell_formula_units_Z 3
_cell_length_a 4.9275
_cell_length_b 4.9275
_cell_length_c 48.7434
_cell_volume 1024.943
_citation_journal_id_ASTM ACBCAR
_cod_data_source_file Khan_ACBCAR_1974_730.cif
_cod_data_source_block Ce5Co19
_cod_database_code 2106154

loop_
_symmetry_equiv_pos_as_xyz
x,y,z
-y,x-y,z
-x+y,-x,z
y,x,-z
-x,-x+y,-z
x-y,-y,-z
-x,-y,-z
y,-x+y,-z
x-y,x,-z
-y,-x,z
x,x-y,z
-x+y,y,z
x+2/3,y+1/3,z+1/3
-y+2/3,x-y+1/3,z+1/3
-x+y+2/3,-x+1/3,z+1/3
y+2/3,x+1/3,-z+1/3
-x+2/3,-x+y+1/3,-z+1/3
x-y+2/3,-y+1/3,-z+1/3
-x+2/3,-y+1/3,-z+1/3
y+2/3,-x+y+1/3,-z+1/3
x-y+2/3,x+1/3,-z+1/3
-y+2/3,-x+1/3,z+1/3
x+2/3,x-y+1/3,z+1/3
-x+y+2/3,y+1/3,z+1/3
x+1/3,y+2/3,z+2/3
-y+1/3,x-y+2/3,z+2/3
-x+y+1/3,-x+2/3,z+2/3
y+1/3,x+2/3,-z+2/3
-x+1/3,-x+y+2/3,-z+2/3
x-y+1/3,-y+2/3,-z+2/3
-x+1/3,-y+2/3,-z+2/3
y+1/3,-x+y+2/3,-z+2/3
x-y+1/3,x+2/3,-z+2/3
-y+1/3,-x+2/3,z+2/3
x+1/3,x-y+2/3,z+2/3
-x+y+1/3,y+2/3,z+2/3

loop_
_atom_site_label
_atom_site_type_symbol
_atom_site_fract_x
_atom_site_fract_y
_atom_site_fract_z
_atom_site_occupancy
_atom_site_U_iso_or_equiv
Ce3 Ce 0 0 0.154 1 0.0
Co5 Co 0.5 0.5 0.125 1 0.0
Co2 Co 0 0 0.25 1 0.0
Ce1 Ce 0 0 0 1 0.0
Co3 Co 0 0 0.333 1 0.0
Co4 Co 0 0 0.417 1 0.0
Co1 Co 0 0 0.5 1 0.0
Co6 Co 0.5 0.5 0.042 1 0.0
Ce2 Ce 0 0 0.083 1 0.0
